data_1560752
loop_
_publ_author_name
'Thomas-Hargreaves, Lewis R.'
'Giansiracusa, Marcus J.'
'Gregson, Matthew'
'Zanda, Emanuele'
'O'Donnell, Felix'
'Wooles, Ashley J.'
'Chilton, Nicholas F.'
'Liddle, Stephen T.'

_publ_section_title
;
 Correlating axial and equatorial ligand field effects to the
 single-molecule magnet performances of a family of dysprosium
 bis-methanediide complexes
;
_journal_issue 11
_journal_name_full 'Chemical Science'
_journal_page_first 3911
_journal_page_last 3920
_journal_paper_doi 10.1039/D1SC00238D
_journal_volume 12
_journal_year 2021
_chemical_formula_moiety 'C54 H48 O P4 S4 Y, C18 H36 K N2 O6, C4 H8 O'
_chemical_formula_sum 'C76 H92 K N2 O8 P4 S4 Y'
_chemical_formula_weight 1541.64
_chemical_properties_physical Air-sensitive,Moisture-sensitive,Oxygen-sensitive
_space_group_crystal_system triclinic
_space_group_IT_number 2
_space_group_name_Hall '-P 1'
_space_group_name_H-M_alt 'P -1'
_atom_sites_solution_hydrogens geom
_atom_sites_solution_primary dual
_atom_sites_solution_secondary difmap
_audit_creation_date 2017-09-14
_audit_creation_method
;
Olex2 1.2
(compiled 2017.08.10 svn.r3458 for OlexSys, GUI svn.r5381)
;
_audit_update_record
;
2020-12-18 deposited with the CCDC.	2021-03-02 downloaded from the CCDC.
;
_cell_angle_alpha 81.430(3)
_cell_angle_beta 83.556(3)
_cell_angle_gamma 84.318(3)
_cell_formula_units_Z 2
_cell_length_a 11.9072(4)
_cell_length_b 12.5346(5)
_cell_length_c 26.2160(11)
_cell_measurement_reflns_used 8139
_cell_measurement_temperature 150(2)
_cell_measurement_theta_max 27.6880
_cell_measurement_theta_min 3.4600
_cell_volume 3831.2(3)
_computing_cell_refinement 'CrysAlisPro 1.171.39.21a (Rigaku OD, 2015)'
_computing_data_collection 'CrysAlisPro 1.171.39.21a (Rigaku OD, 2015)'
_computing_data_reduction 'CrysAlisPro 1.171.39.21a (Rigaku OD, 2015)'
_computing_molecular_graphics 'Olex2 (Dolomanov et al., 2009)'
_computing_publication_material 'Olex2 (Dolomanov et al., 2009)'
_computing_structure_refinement 'ShelXL (Sheldrick, 2015)'
_computing_structure_solution 'ShelXT (Sheldrick, 2015)'
_diffrn_ambient_environment N~2~
_diffrn_ambient_temperature 150(2)
_diffrn_detector 'CCD plate'
_diffrn_detector_area_resol_mean 16.1428
_diffrn_detector_type Eos
_diffrn_measured_fraction_theta_full 0.959
_diffrn_measured_fraction_theta_max 0.959
_diffrn_measurement_details
;
List of Runs (angles in degrees, time in seconds):

  # Type    Start    End  Width  t~exp~   \w     \q     \k     \f   Frames
#--------------------------------------------------------------------------
  1  \w    -40.00  54.00   1.00    2.02    --  -18.77  37.00 -60.00   94
  2  \w      8.00  34.00   1.00    2.02    --  -18.77   0.00-180.00   26
  3  \w    -18.00   8.00   1.00    2.02    --  -18.77 -99.00  30.00   26
  4  \w    -16.00  25.00   1.00    2.02    --  -18.77 -99.00 150.00   41
  5  \w    -68.00 -36.00   1.00    2.02    --  -18.77-178.00 -90.00   32
  6  \w     -8.00  25.00   1.00    2.02    --  -18.77 -99.00-120.00   33
  7  \w    -61.00 -35.00   1.00    2.02    --  -18.77   0.00-180.00   26
  8  \w    -46.00  43.00   1.00    2.02    --  -18.77  37.00-150.00   89
  9  \w     36.00  97.00   1.00    2.02    --   20.02 178.00-180.00   61
 10  \w     63.00  97.00   1.00    2.02    --   20.02 178.00  90.00   34
 11  \w    -90.00 -64.00   1.00    2.02    --  -18.77   0.00-180.00   26
;
_diffrn_measurement_device 'four-circle diffractometer'
_diffrn_measurement_device_type 'SuperNova, Single source at offset/far, Eos'
_diffrn_measurement_method '\w scans'
_diffrn_orient_matrix_type 'CrysAlisPro convention (1999,Acta A55,543-557)'
_diffrn_orient_matrix_UB_11 -0.0282741000
_diffrn_orient_matrix_UB_12 -0.0039345000
_diffrn_orient_matrix_UB_13 -0.0219797000
_diffrn_orient_matrix_UB_21 0.0102309000
_diffrn_orient_matrix_UB_22 -0.0571835000
_diffrn_orient_matrix_UB_23 0.0043773000
_diffrn_orient_matrix_UB_31 -0.0521056000
_diffrn_orient_matrix_UB_32 -0.0035402000
_diffrn_orient_matrix_UB_33 0.0159313000
_diffrn_radiation_monochromator mirror
_diffrn_radiation_probe x-ray
_diffrn_radiation_type MoK\a
_diffrn_radiation_wavelength 0.71073
_diffrn_reflns_av_R_equivalents 0.0856
_diffrn_reflns_av_unetI/netI 0.1273
_diffrn_reflns_Laue_measured_fraction_full 0.959
_diffrn_reflns_Laue_measured_fraction_max 0.959
_diffrn_reflns_limit_h_max 13
_diffrn_reflns_limit_h_min -14
_diffrn_reflns_limit_k_max 14
_diffrn_reflns_limit_k_min -14
_diffrn_reflns_limit_l_max 31
_diffrn_reflns_limit_l_min -30
_diffrn_reflns_number 29249
_diffrn_reflns_point_group_measured_fraction_full 0.959
_diffrn_reflns_point_group_measured_fraction_max 0.959
_diffrn_reflns_theta_full 25.027
_diffrn_reflns_theta_max 25.027
_diffrn_reflns_theta_min 3.283
_diffrn_source 'micro-focus sealed X-ray tube'
_diffrn_source_type 'SuperNova (Mo) X-ray Source'
_exptl_absorpt_coefficient_mu 1.062
_exptl_absorpt_correction_T_max 1.000
_exptl_absorpt_correction_T_min 0.148
_exptl_absorpt_correction_type gaussian
_exptl_absorpt_process_details
;
CrysAlisPro 1.171.39.21a (Rigaku Oxford Diffraction, 2015)
Numerical absorption correction based on gaussian integration over
			a multifaceted crystal model
Empirical absorption correction using spherical harmonics,
 implemented in SCALE3 ABSPACK scaling algorithm.
;
_exptl_crystal_colour 'clear colourless'
_exptl_crystal_colour_lustre clear
_exptl_crystal_colour_primary colourless
_exptl_crystal_density_diffrn 1.336
_exptl_crystal_description block
_exptl_crystal_F_000 1616
_exptl_crystal_size_max 0.959
_exptl_crystal_size_mid 0.732
_exptl_crystal_size_min 0.53
_refine_diff_density_max 1.506
_refine_diff_density_min -2.107
_refine_diff_density_rms 0.150
_refine_ls_extinction_method none
_refine_ls_goodness_of_fit_ref 1.026
_refine_ls_hydrogen_treatment constr
_refine_ls_matrix_type full
_refine_ls_number_parameters 911
_refine_ls_number_reflns 12993
_refine_ls_number_restraints 480
_refine_ls_restrained_S_all 1.015
_refine_ls_R_factor_all 0.1110
_refine_ls_R_factor_gt 0.0772
_refine_ls_shift/su_max 0.000
_refine_ls_shift/su_mean 0.000
_refine_ls_structure_factor_coef Fsqd
_refine_ls_weighting_details 'w=1/[\s^2^(Fo^2^)+(0.1571P)^2^] where P=(Fo^2^+2Fc^2^)/3'
_refine_ls_weighting_scheme calc
_refine_ls_wR_factor_gt 0.2023
_refine_ls_wR_factor_ref 0.2608
_reflns_Friedel_coverage 0.000
_reflns_number_gt 9096
_reflns_number_total 12993
_reflns_threshold_expression 'I > 2\s(I)'
_cod_data_source_file d1sc00238d2.cif
_cod_data_source_block 4Y
_cod_depositor_comments 'Adding full bibliography for 1560749--1560758.cif.'
_cod_database_code 1560752
_manchester_internal_diff_code astl199
_manchester_internal_stl_name YLTH14
_manchester_internal_stl_number 475
_manchester_internal_coll_client LTH
_manchester_internal_coll_date 07/08/2017
_manchester_internal_process_date 08/08/2017
_manchester_internal_process_user LTH
_manchester_internal_solution_date 12/09/2017
_manchester_internal_solution_user LTH/AW
_manchester_internal_refinement_date 12/09/2017
_manchester_internal_refinement_user LTH/AW
_manchester_internal_validation_date 12/09/2017
_manchester_internal_validation_user LTH/AW
_manchester_internal_archive_date 15/09/2017
_manchester_internal_archive_user AW
_shelx_shelxl_version_number 2016/6
_chemical_oxdiff_formula 'Y S4 P4 C75 H80 O6 N2 K'
_chemical_oxdiff_usercomment LTH
_shelx_space_group_comment
;
The symmetry employed for this shelxl refinement is uniquely defined
by the following loop, which should always be used as a source of
symmetry information in preference to the above space-group names.
They are only intended as comments.
;
_shelx_estimated_absorpt_t_max 0.603
_shelx_estimated_absorpt_t_min 0.429
_reflns_odcompleteness_completeness 95.86
_reflns_odcompleteness_iscentric 1
_reflns_odcompleteness_theta 26.32
_olex2_refinement_description
;
1. Fixed Uiso
 At 1.2 times of:
  All C(H) groups, All C(H,H) groups
2. Restrained distances
 C52-C51 = C53-C52 = C54-C53
 1.55 with sigma of 0.01
 C76-C75 = C75-C74 = C74-C73 = C76A-C75A = C74A-C75A = C74A-C73A
 1.55 with sigma of 0.01
 C58-C57 = C70-C69 = C64-C63
 1.55 with sigma of 0.01
 O8-C73 \\sim O8-C76 \\sim O8A-C76A \\sim O8A-C73A
 with sigma of 0.02
3. Uiso/Uaniso restraints and constraints
O8A \\sim C73A \\sim C74A \\sim C75A \\sim C76A \\sim O8 \\sim C73 \\sim C74
\\sim C75 \\sim C76: within 2A with sigma of 0.02 and sigma for terminal atoms
of 0.04
4. Rigid body (RIGU) restrains
 C8, C9, C10, C11, C12, C13, C14, C15, C16, C17, C18, C19, C20, C21, C22, C23,
 C24, C25, C27, C28, C29, C30, C31, C32, C33, C34, C35, C36, C37, C38, C39, C40,
  C41, C42, C43, C44, C45, C46, C47, C48, C49, C50
 with sigma for 1-2 distances of 0.004 and sigma for 1-3 distances of 0.004
 O8A, C73A, C74A, C75A, C76A, O8, C73, C74, C75, C76
 with sigma for 1-2 distances of 0.004 and sigma for 1-3 distances of 0.004
5. Others
 Sof(O8)=Sof(C73)=Sof(H73C)=Sof(H73D)=Sof(C74)=Sof(H74C)=Sof(H74D)=Sof(C75)=
 Sof(H75C)=Sof(H75D)=Sof(C76)=Sof(H76C)=Sof(H76D)=1-FVAR(1)
 Sof(O8A)=Sof(C73A)=Sof(H73A)=Sof(H73B)=Sof(C74A)=Sof(H74A)=Sof(H74B)=
 Sof(C75A)=Sof(H75A)=Sof(H75B)=Sof(C76A)=Sof(H76A)=Sof(H76B)=FVAR(1)
6.a Secondary CH2 refined with riding coordinates:
 C51(H51A,H51B), C52(H52A,H52B), C53(H53A,H53B), C54(H54A,H54B), C55(H55A,
 H55B), C56(H56A,H56B), C57(H57A,H57B), C58(H58A,H58B), C59(H59A,H59B),
 C60(H60A,H60B), C61(H61A,H61B), C62(H62A,H62B), C63(H63A,H63B), C64(H64A,H64B),
  C65(H65A,H65B), C66(H66A,H66B), C67(H67A,H67B), C68(H68A,H68B), C69(H69A,
 H69B), C70(H70A,H70B), C71(H71A,H71B), C72(H72A,H72B), C73A(H73A,H73B),
 C74A(H74A,H74B), C75A(H75A,H75B), C76A(H76A,H76B), C73(H73C,H73D), C74(H74C,
 H74D), C75(H75C,H75D), C76(H76C,H76D)
6.b Aromatic/amide H refined with riding coordinates:
 C3(H3), C4(H4), C5(H5), C6(H6), C7(H7), C9(H9), C10(H10), C11(H11), C12(H12),
 C13(H13), C15(H15), C16(H16), C17(H17), C18(H18), C19(H19), C21(H21), C22(H22),
  C23(H23), C24(H24), C25(H25), C28(H28), C29(H29), C30(H30), C31(H31),
 C32(H32), C34(H34), C35(H35), C36(H36), C37(H37), C38(H38), C40(H40), C41(H41),
  C42(H42), C43(H43), C44(H44), C46(H46), C47(H47), C48(H48), C49(H49), C50(H50)
;
_olex2_submission_special_instructions 'No special instructions were received'
_oxdiff_exptl_absorpt_empirical_details
;
Empirical correction (ABSPACK) includes:
- Absorption correction using spherical harmonics
- Frame scaling
;
_oxdiff_exptl_absorpt_empirical_full_max 98.549
_oxdiff_exptl_absorpt_empirical_full_min 0.541

loop_
_space_group_symop_operation_xyz
'x, y, z'
'-x, -y, -z'

loop_
_atom_site_label
_atom_site_type_symbol
_atom_site_fract_x
_atom_site_fract_y
_atom_site_fract_z
_atom_site_U_iso_or_equiv
_atom_site_adp_type
_atom_site_occupancy
_atom_site_site_symmetry_order
_atom_site_calc_flag
_atom_site_refinement_flags_posn
_atom_site_refinement_flags_adp
_atom_site_refinement_flags_occupancy
_atom_site_disorder_assembly
_atom_site_disorder_group
Y1 Y 0.18611(4) 0.70804(4) 0.25472(2) 0.0219(2) Uani 1 1 d . . . . .
K1 K 0.72400(10) 0.21921(10) 0.23386(6) 0.0324(4) Uani 1 1 d . . . . .
S1 S 0.02622(11) 0.75564(12) 0.34126(7) 0.0296(4) Uani 1 1 d . . . . .
S2 S 0.28300(12) 0.90207(11) 0.24922(6) 0.0279(4) Uani 1 1 d . . . . .
S3 S 0.00200(11) 0.81817(12) 0.20124(6) 0.0278(4) Uani 1 1 d . . . . .
S4 S 0.39580(12) 0.58842(13) 0.22515(7) 0.0332(4) Uani 1 1 d . . . . .
P1 P 0.16788(11) 0.69487(11) 0.37647(6) 0.0216(4) Uani 1 1 d . . . . .
P2 P 0.34250(11) 0.82252(11) 0.31619(6) 0.0217(4) Uani 1 1 d . . . . .
P3 P 0.10551(11) 0.77279(11) 0.14039(6) 0.0227(4) Uani 1 1 d . . . . .
P4 P 0.34148(12) 0.63665(12) 0.15476(7) 0.0257(4) Uani 1 1 d . . . . .
O1 O 0.1082(3) 0.5353(3) 0.27511(18) 0.0322(10) Uani 1 1 d . . . . .
O2 O 0.6471(4) 0.4158(4) 0.2636(2) 0.0517(15) Uani 1 1 d . . . . .
O3 O 0.8198(4) 0.4136(3) 0.1838(2) 0.0462(13) Uani 1 1 d . . . . .
O4 O 0.7753(3) 0.1093(3) 0.33317(19) 0.0370(11) Uani 1 1 d . . . . .
O5 O 0.9223(4) 0.0895(4) 0.24294(19) 0.0384(11) Uani 1 1 d . . . . .
O6 O 0.5038(3) 0.1654(4) 0.2267(2) 0.0391(11) Uani 1 1 d . . . . .
O7 O 0.6561(4) 0.1822(4) 0.1367(2) 0.0516(14) Uani 1 1 d . . . . .
N1 N 0.5496(4) 0.2279(4) 0.3254(2) 0.0359(14) Uani 1 1 d . . . . .
N2 N 0.8952(4) 0.2131(4) 0.1401(2) 0.0385(15) Uani 1 1 d . . . . .
C1 C 0.2894(4) 0.7031(4) 0.3370(2) 0.0189(12) Uani 1 1 d . . . . .
C2 C 0.1496(4) 0.5529(4) 0.3994(2) 0.0232(13) Uani 1 1 d . . . . .
C3 C 0.2345(5) 0.4717(5) 0.3899(3) 0.0382(17) Uani 1 1 d . . . . .
H3 H 0.304526 0.490161 0.371151 0.046 Uiso 1 1 calc R . . . .
C4 C 0.2181(6) 0.3649(5) 0.4075(3) 0.047(2) Uani 1 1 d . . . . .
H4 H 0.276684 0.310080 0.400862 0.057 Uiso 1 1 calc R . . . .
C5 C 0.1171(5) 0.3370(5) 0.4347(3) 0.0388(17) Uani 1 1 d . . . . .
H5 H 0.106048 0.262987 0.446462 0.047 Uiso 1 1 calc R . . . .
C6 C 0.0321(5) 0.4158(5) 0.4449(3) 0.0360(16) Uani 1 1 d . . . . .
H6 H -0.037384 0.396459 0.463879 0.043 Uiso 1 1 calc R . . . .
C7 C 0.0483(5) 0.5237(5) 0.4272(3) 0.0327(15) Uani 1 1 d . . . . .
H7 H -0.010411 0.578170 0.434208 0.039 Uiso 1 1 calc R . . . .
C8 C 0.1630(5) 0.7443(4) 0.4393(2) 0.0263(13) Uani 1 1 d . U . . .
C9 C 0.0786(6) 0.8214(5) 0.4556(3) 0.0382(16) Uani 1 1 d . U . . .
H9 H 0.022460 0.853563 0.433755 0.046 Uiso 1 1 calc R . . . .
C10 C 0.2433(6) 0.6983(6) 0.4719(3) 0.0394(15) Uani 1 1 d . U . . .
H10 H 0.300443 0.646301 0.460453 0.047 Uiso 1 1 calc R . . . .
C11 C 0.0799(7) 0.8499(5) 0.5057(3) 0.0481(18) Uani 1 1 d . U . . .
H11 H 0.024118 0.902782 0.517434 0.058 Uiso 1 1 calc R . . . .
C12 C 0.2415(7) 0.7273(7) 0.5215(3) 0.0526(19) Uani 1 1 d . U . . .
H12 H 0.296684 0.694728 0.543807 0.063 Uiso 1 1 calc R . . . .
C13 C 0.1597(7) 0.8031(6) 0.5375(3) 0.055(2) Uani 1 1 d . U . . .
H13 H 0.158290 0.823326 0.571134 0.066 Uiso 1 1 calc R . . . .
C14 C 0.4961(4) 0.8047(4) 0.3030(2) 0.0235(12) Uani 1 1 d . U . . .
C15 C 0.5547(5) 0.8798(5) 0.2674(3) 0.0340(15) Uani 1 1 d . U . . .
H15 H 0.514159 0.940209 0.249360 0.041 Uiso 1 1 calc R . . . .
C16 C 0.6726(5) 0.8656(6) 0.2585(3) 0.0445(17) Uani 1 1 d . U . . .
H16 H 0.712094 0.916336 0.234191 0.053 Uiso 1 1 calc R . . . .
C17 C 0.7317(6) 0.7795(6) 0.2845(3) 0.0434(17) Uani 1 1 d . U . . .
H17 H 0.811871 0.770013 0.278014 0.052 Uiso 1 1 calc R . . . .
C18 C 0.6749(5) 0.7063(6) 0.3202(3) 0.050(2) Uani 1 1 d . U . . .
H18 H 0.716284 0.646891 0.338506 0.060 Uiso 1 1 calc R . . . .
C19 C 0.5579(5) 0.7187(5) 0.3294(3) 0.0369(16) Uani 1 1 d . U . . .
H19 H 0.519704 0.667754 0.354070 0.044 Uiso 1 1 calc R . . . .
C20 C 0.3228(5) 0.9187(4) 0.3635(3) 0.0275(13) Uani 1 1 d . U . . .
C21 C 0.2301(5) 0.9955(5) 0.3626(3) 0.0334(15) Uani 1 1 d . U . . .
H21 H 0.182262 1.002638 0.335410 0.040 Uiso 1 1 calc R . . . .
C22 C 0.2069(6) 1.0618(5) 0.4011(3) 0.0428(17) Uani 1 1 d . U . . .
H22 H 0.143124 1.113794 0.400262 0.051 Uiso 1 1 calc R . . . .
C23 C 0.2755(7) 1.0524(5) 0.4401(3) 0.0482(18) Uani 1 1 d . U . . .
H23 H 0.259467 1.097752 0.466491 0.058 Uiso 1 1 calc R . . . .
C24 C 0.3683(7) 0.9770(6) 0.4413(3) 0.0502(18) Uani 1 1 d . U . . .
H24 H 0.416541 0.971051 0.468251 0.060 Uiso 1 1 calc R . . . .
C25 C 0.3911(6) 0.9101(5) 0.4034(3) 0.0401(16) Uani 1 1 d . U . . .
H25 H 0.454482 0.857723 0.404720 0.048 Uiso 1 1 calc R . . . .
C26 C 0.2076(5) 0.6861(4) 0.1636(2) 0.0262(14) Uani 1 1 d . . . . .
C27 C 0.0200(5) 0.7202(5) 0.0977(3) 0.0284(13) Uani 1 1 d . U . . .
C28 C 0.0755(6) 0.6635(5) 0.0581(3) 0.0374(16) Uani 1 1 d . U . . .
H28 H 0.155898 0.652301 0.055003 0.045 Uiso 1 1 calc R . . . .
C29 C 0.0164(6) 0.6241(5) 0.0242(3) 0.0444(17) Uani 1 1 d . U . . .
H29 H 0.055562 0.583950 -0.001299 0.053 Uiso 1 1 calc R . . . .
C30 C -0.1018(6) 0.6431(5) 0.0271(3) 0.0431(16) Uani 1 1 d . U . . .
H30 H -0.143189 0.618337 0.002794 0.052 Uiso 1 1 calc R . . . .
C31 C -0.1580(6) 0.6987(5) 0.0660(3) 0.0387(15) Uani 1 1 d . U . . .
H31 H -0.238389 0.710170 0.068950 0.046 Uiso 1 1 calc R . . . .
C32 C -0.0977(5) 0.7369(5) 0.1001(3) 0.0368(16) Uani 1 1 d . U . . .
H32 H -0.137321 0.775792 0.126006 0.044 Uiso 1 1 calc R . . . .
C33 C 0.1530(4) 0.8947(4) 0.0993(2) 0.0254(12) Uani 1 1 d . U . . .
C34 C 0.1140(5) 0.9360(5) 0.0521(3) 0.0354(15) Uani 1 1 d . U . . .
H34 H 0.061621 0.898282 0.038406 0.042 Uiso 1 1 calc R . . . .
C35 C 0.1506(5) 1.0329(5) 0.0240(3) 0.0437(17) Uani 1 1 d . U . . .
H35 H 0.121742 1.061165 -0.008086 0.052 Uiso 1 1 calc R . . . .
C36 C 0.2285(5) 1.0867(5) 0.0432(3) 0.0372(15) Uani 1 1 d . U . . .
H36 H 0.253438 1.152263 0.024266 0.045 Uiso 1 1 calc R . . . .
C37 C 0.2700(5) 1.0458(5) 0.0894(3) 0.0337(14) Uani 1 1 d . U . . .
H37 H 0.324098 1.083354 0.102189 0.040 Uiso 1 1 calc R . . . .
C38 C 0.2344(5) 0.9503(4) 0.1181(3) 0.0289(13) Uani 1 1 d . U . . .
H38 H 0.264447 0.922606 0.150024 0.035 Uiso 1 1 calc R . . . .
C39 C 0.3628(5) 0.5230(4) 0.1169(2) 0.0275(13) Uani 1 1 d . U . . .
C40 C 0.2729(5) 0.4621(5) 0.1150(3) 0.0316(14) Uani 1 1 d . U . . .
H40 H 0.201565 0.479755 0.133238 0.038 Uiso 1 1 calc R . . . .
C41 C 0.2853(6) 0.3754(5) 0.0866(3) 0.0441(17) Uani 1 1 d . U . . .
H41 H 0.223307 0.333309 0.086379 0.053 Uiso 1 1 calc R . . . .
C42 C 0.3879(6) 0.3504(6) 0.0589(3) 0.0480(19) Uani 1 1 d . U . . .
H42 H 0.396430 0.292143 0.039056 0.058 Uiso 1 1 calc R . . . .
C43 C 0.4778(7) 0.4110(6) 0.0605(3) 0.0493(19) Uani 1 1 d . U . . .
H43 H 0.548552 0.393811 0.041630 0.059 Uiso 1 1 calc R . . . .
C44 C 0.4665(5) 0.4958(5) 0.0888(3) 0.0398(17) Uani 1 1 d . U . . .
H44 H 0.529440 0.536523 0.089357 0.048 Uiso 1 1 calc R . . . .
C45 C 0.4369(5) 0.7312(5) 0.1173(3) 0.0343(15) Uani 1 1 d . U . . .
C46 C 0.4253(6) 0.7688(5) 0.0656(3) 0.0446(17) Uani 1 1 d . U . . .
H46 H 0.372012 0.740026 0.048119 0.053 Uiso 1 1 calc R . . . .
C47 C 0.4916(7) 0.8488(6) 0.0392(4) 0.063(2) Uani 1 1 d . U . . .
H47 H 0.483053 0.874853 0.003843 0.075 Uiso 1 1 calc R . . . .
C48 C 0.5690(7) 0.8901(6) 0.0640(4) 0.068(2) Uani 1 1 d . U . . .
H48 H 0.614325 0.944150 0.045455 0.082 Uiso 1 1 calc R . . . .
C49 C 0.5820(6) 0.8554(6) 0.1143(4) 0.064(2) Uani 1 1 d . U . . .
H49 H 0.635749 0.884997 0.131187 0.077 Uiso 1 1 calc R . . . .
C50 C 0.5159(5) 0.7756(5) 0.1413(3) 0.0478(19) Uani 1 1 d . U . . .
H50 H 0.525059 0.751029 0.176769 0.057 Uiso 1 1 calc R . . . .
C51 C 0.1684(7) 0.4337(6) 0.2662(4) 0.063(3) Uani 1 1 d D . . . .
H51A H 0.234638 0.418669 0.286638 0.076 Uiso 1 1 calc R . . . .
H51B H 0.195689 0.435213 0.229023 0.076 Uiso 1 1 calc R . . . .
C52 C 0.0864(7) 0.3479(6) 0.2828(4) 0.080(3) Uani 1 1 d D . . . .
H52A H 0.076508 0.309962 0.253275 0.096 Uiso 1 1 calc R . . . .
H52B H 0.114847 0.293996 0.311013 0.096 Uiso 1 1 calc R . . . .
C53 C -0.0234(6) 0.4050(5) 0.3013(4) 0.064(3) Uani 1 1 d D . . . .
H53A H -0.036666 0.392245 0.339550 0.077 Uiso 1 1 calc R . . . .
H53B H -0.087592 0.380103 0.286498 0.077 Uiso 1 1 calc R . . . .
C54 C -0.0097(6) 0.5234(5) 0.2820(4) 0.070(3) Uani 1 1 d D . . . .
H54A H -0.043308 0.545245 0.248712 0.084 Uiso 1 1 calc R . . . .
H54B H -0.048050 0.569042 0.307546 0.084 Uiso 1 1 calc R . . . .
C55 C 0.5093(6) 0.3424(6) 0.3290(3) 0.053(2) Uani 1 1 d . . . . .
H55A H 0.474050 0.347813 0.364633 0.063 Uiso 1 1 calc R . . . .
H55B H 0.449836 0.365019 0.305109 0.063 Uiso 1 1 calc R . . . .
C56 C 0.6010(6) 0.4201(6) 0.3161(3) 0.051(2) Uani 1 1 d . . . . .
H56A H 0.568864 0.494503 0.320304 0.061 Uiso 1 1 calc R . . . .
H56B H 0.661301 0.399264 0.339686 0.061 Uiso 1 1 calc R . . . .
C57 C 0.6962(6) 0.5104(6) 0.2419(3) 0.053(2) Uani 1 1 d D . . . .
H57A H 0.760924 0.520139 0.260907 0.064 Uiso 1 1 calc R . . . .
H57B H 0.639913 0.573606 0.244298 0.064 Uiso 1 1 calc R . . . .
C58 C 0.7365(5) 0.5024(5) 0.1859(3) 0.0451(19) Uani 1 1 d D . . . .
H58A H 0.671946 0.491460 0.167044 0.054 Uiso 1 1 calc R . . . .
H58B H 0.769243 0.570123 0.169310 0.054 Uiso 1 1 calc R . . . .
C59 C 0.8778(6) 0.4130(5) 0.1338(3) 0.0469(19) Uani 1 1 d . . . . .
H59A H 0.922850 0.476630 0.124819 0.056 Uiso 1 1 calc R . . . .
H59B H 0.822409 0.417331 0.107894 0.056 Uiso 1 1 calc R . . . .
C60 C 0.9546(5) 0.3112(5) 0.1325(3) 0.0442(19) Uani 1 1 d . . . . .
H60A H 1.001355 0.315625 0.098681 0.053 Uiso 1 1 calc R . . . .
H60B H 1.006637 0.306002 0.159864 0.053 Uiso 1 1 calc R . . . .
C61 C 0.5991(6) 0.1799(6) 0.3730(3) 0.0460(19) Uani 1 1 d . . . . .
H61A H 0.537292 0.161810 0.400522 0.055 Uiso 1 1 calc R . . . .
H61B H 0.642649 0.233847 0.384378 0.055 Uiso 1 1 calc R . . . .
C62 C 0.6769(6) 0.0784(6) 0.3662(3) 0.0438(18) Uani 1 1 d . . . . .
H62A H 0.698749 0.042265 0.400318 0.053 Uiso 1 1 calc R . . . .
H62B H 0.637482 0.027225 0.350616 0.053 Uiso 1 1 calc R . . . .
C63 C 0.8588(5) 0.0194(5) 0.3302(3) 0.0457(19) Uani 1 1 d D . . . .
H63A H 0.825637 -0.040878 0.318316 0.055 Uiso 1 1 calc R . . . .
H63B H 0.884412 -0.006520 0.364917 0.055 Uiso 1 1 calc R . . . .
C64 C 0.9580(5) 0.0550(5) 0.2927(3) 0.0446(19) Uani 1 1 d D . . . .
H64A H 0.991072 0.114999 0.304785 0.053 Uiso 1 1 calc R . . . .
H64B H 1.017312 -0.005984 0.291035 0.053 Uiso 1 1 calc R . . . .
C65 C 1.0156(5) 0.1038(6) 0.2043(3) 0.046(2) Uani 1 1 d . . . . .
H65A H 1.071479 0.039937 0.208350 0.055 Uiso 1 1 calc R . . . .
H65B H 1.053478 0.168351 0.208576 0.055 Uiso 1 1 calc R . . . .
C66 C 0.9758(6) 0.1178(5) 0.1521(3) 0.0394(17) Uani 1 1 d . . . . .
H66A H 1.042689 0.123042 0.126020 0.047 Uiso 1 1 calc R . . . .
H66B H 0.939309 0.052111 0.148387 0.047 Uiso 1 1 calc R . . . .
C67 C 0.4545(5) 0.1677(5) 0.3167(3) 0.0350(16) Uani 1 1 d . . . . .
H67A H 0.477850 0.089238 0.322829 0.042 Uiso 1 1 calc R . . . .
H67B H 0.389631 0.182567 0.342499 0.042 Uiso 1 1 calc R . . . .
C68 C 0.4164(5) 0.1944(6) 0.2647(3) 0.048(2) Uani 1 1 d . . . . .
H68A H 0.349036 0.155287 0.262858 0.058 Uiso 1 1 calc R . . . .
H68B H 0.394235 0.273033 0.257797 0.058 Uiso 1 1 calc R . . . .
C69 C 0.4670(6) 0.1868(6) 0.1766(3) 0.053(2) Uani 1 1 d D . . . .
H69A H 0.458466 0.265876 0.165208 0.063 Uiso 1 1 calc R . . . .
H69B H 0.392653 0.157669 0.176681 0.063 Uiso 1 1 calc R . . . .
C70 C 0.5544(6) 0.1334(7) 0.1404(4) 0.060(2) Uani 1 1 d D . . . .
H70A H 0.567106 0.055323 0.153506 0.072 Uiso 1 1 calc R . . . .
H70B H 0.527018 0.140344 0.105651 0.072 Uiso 1 1 calc R . . . .
C71 C 0.7451(6) 0.1300(7) 0.1049(3) 0.056(2) Uani 1 1 d . . . . .
H71A H 0.717158 0.119676 0.071909 0.067 Uiso 1 1 calc R . . . .
H71B H 0.770167 0.058034 0.123070 0.067 Uiso 1 1 calc R . . . .
C72 C 0.8423(7) 0.2004(7) 0.0941(3) 0.054(2) Uani 1 1 d . . . . .
H72A H 0.900456 0.169021 0.069272 0.065 Uiso 1 1 calc R . . . .
H72B H 0.814621 0.272858 0.077383 0.065 Uiso 1 1 calc R . . . .
O8A O 0.6456(9) 0.8016(11) 0.4602(5) 0.094(3) Uani 0.684(15) 1 d D U P A 1
C73A C 0.5741(13) 0.7319(14) 0.4952(7) 0.090(4) Uani 0.684(15) 1 d D U P A 1
H73A H 0.493239 0.757819 0.493066 0.108 Uiso 0.684(15) 1 calc R . P A 1
H73B H 0.591884 0.730007 0.531357 0.108 Uiso 0.684(15) 1 calc R . P A 1
C74A C 0.5984(12) 0.6194(15) 0.4783(10) 0.103(4) Uani 0.684(15) 1 d D U P A 1
H74A H 0.554095 0.611833 0.449508 0.124 Uiso 0.684(15) 1 calc R . P A 1
H74B H 0.581760 0.561633 0.507570 0.124 Uiso 0.684(15) 1 calc R . P A 1
C75A C 0.7268(12) 0.6173(16) 0.4607(9) 0.084(4) Uani 0.684(15) 1 d D U P A 1
H75A H 0.771855 0.583183 0.489212 0.101 Uiso 0.684(15) 1 calc R . P A 1
H75B H 0.746239 0.576887 0.430731 0.101 Uiso 0.684(15) 1 calc R . P A 1
C76A C 0.749(2) 0.7374(16) 0.4453(15) 0.084(4) Uani 0.684(15) 1 d D U P A 1
H76A H 0.812207 0.754734 0.463309 0.101 Uiso 0.684(15) 1 calc R . P A 1
H76B H 0.769544 0.753039 0.407442 0.101 Uiso 0.684(15) 1 calc R . P A 1
O8 O 0.632(2) 0.571(2) 0.4554(11) 0.100(5) Uani 0.316(15) 1 d D U P A 2
C73 C 0.571(3) 0.659(3) 0.482(2) 0.095(5) Uani 0.316(15) 1 d D U P A 2
H73C H 0.545428 0.627941 0.517649 0.114 Uiso 0.316(15) 1 calc R . P A 2
H73D H 0.502148 0.684789 0.464076 0.114 Uiso 0.316(15) 1 calc R . P A 2
C74 C 0.635(3) 0.759(3) 0.4848(18) 0.093(5) Uani 0.316(15) 1 d D U P A 2
H74C H 0.655493 0.762708 0.520095 0.112 Uiso 0.316(15) 1 calc R . P A 2
H74D H 0.594434 0.828421 0.470910 0.112 Uiso 0.316(15) 1 calc R . P A 2
C75 C 0.737(5) 0.723(4) 0.448(3) 0.092(5) Uani 0.316(15) 1 d D U P A 2
H75C H 0.728019 0.759361 0.411961 0.110 Uiso 0.316(15) 1 calc R . P A 2
H75D H 0.807957 0.745116 0.458164 0.110 Uiso 0.316(15) 1 calc R . P A 2
C76 C 0.748(3) 0.599(4) 0.448(2) 0.094(5) Uani 0.316(15) 1 d D U P A 2
H76C H 0.786366 0.579195 0.414831 0.113 Uiso 0.316(15) 1 calc R . P A 2
H76D H 0.791040 0.561801 0.476745 0.113 Uiso 0.316(15) 1 calc R . P A 2

loop_
_atom_site_aniso_label
_atom_site_aniso_U_11
_atom_site_aniso_U_22
_atom_site_aniso_U_33
_atom_site_aniso_U_23
_atom_site_aniso_U_13
_atom_site_aniso_U_12
Y1 0.0193(3) 0.0180(3) 0.0274(4) -0.0053(2) 0.0032(2) 0.0006(2)
K1 0.0260(7) 0.0277(7) 0.0425(9) -0.0080(6) 0.0022(6) 0.0009(5)
S1 0.0217(7) 0.0282(8) 0.0345(10) -0.0014(7) 0.0047(7) 0.0065(6)
S2 0.0298(8) 0.0201(7) 0.0326(10) -0.0003(6) -0.0020(7) -0.0025(6)
S3 0.0223(7) 0.0274(8) 0.0311(10) -0.0059(7) 0.0040(6) 0.0049(6)
S4 0.0241(8) 0.0355(9) 0.0388(11) -0.0103(7) -0.0005(7) 0.0085(6)
P1 0.0201(7) 0.0164(7) 0.0262(9) -0.0035(6) 0.0055(6) 0.0016(5)
P2 0.0189(7) 0.0171(7) 0.0285(10) -0.0055(6) 0.0030(6) -0.0009(5)
P3 0.0203(7) 0.0208(7) 0.0258(9) -0.0044(6) 0.0010(7) 0.0024(5)
P4 0.0220(7) 0.0214(8) 0.0318(10) -0.0072(7) 0.0053(7) 0.0032(6)
O1 0.037(2) 0.019(2) 0.041(3) -0.0029(19) -0.004(2) -0.0074(17)
O2 0.047(3) 0.028(2) 0.077(4) -0.021(3) 0.029(3) -0.008(2)
O3 0.049(3) 0.027(2) 0.057(4) -0.005(2) 0.010(3) 0.009(2)
O4 0.039(2) 0.026(2) 0.042(3) 0.002(2) -0.005(2) 0.0066(18)
O5 0.035(2) 0.040(3) 0.037(3) -0.005(2) -0.007(2) 0.0150(19)
O6 0.032(2) 0.037(3) 0.047(3) -0.006(2) -0.005(2) 0.0014(18)
O7 0.046(3) 0.061(3) 0.052(4) -0.023(3) 0.003(3) -0.007(2)
N1 0.029(3) 0.033(3) 0.046(4) -0.014(3) 0.008(3) -0.002(2)
N2 0.030(3) 0.026(3) 0.054(4) -0.003(3) 0.012(3) 0.004(2)
C1 0.024(3) 0.014(3) 0.017(3) -0.003(2) 0.004(2) 0.001(2)
C2 0.022(3) 0.021(3) 0.026(4) -0.006(2) 0.005(3) 0.000(2)
C3 0.022(3) 0.028(3) 0.059(5) -0.001(3) 0.012(3) 0.000(2)
C4 0.046(4) 0.018(3) 0.067(6) -0.003(3) 0.025(4) 0.009(3)
C5 0.045(4) 0.023(3) 0.045(5) -0.005(3) 0.010(3) -0.001(3)
C6 0.043(4) 0.026(3) 0.035(4) -0.004(3) 0.017(3) -0.007(3)
C7 0.040(3) 0.020(3) 0.034(4) -0.004(3) 0.012(3) 0.000(2)
C8 0.039(3) 0.018(3) 0.020(3) -0.003(2) 0.015(2) -0.008(2)
C9 0.048(4) 0.020(3) 0.043(4) -0.007(3) 0.018(3) -0.004(2)
C10 0.039(3) 0.051(4) 0.029(4) -0.011(3) 0.004(3) -0.004(3)
C11 0.065(4) 0.023(3) 0.053(4) -0.017(3) 0.031(3) -0.011(3)
C12 0.060(4) 0.065(5) 0.038(4) -0.020(4) 0.004(4) -0.020(3)
C13 0.074(5) 0.056(5) 0.041(5) -0.025(4) 0.018(3) -0.031(3)
C14 0.020(3) 0.025(3) 0.026(3) -0.010(2) 0.002(2) -0.002(2)
C15 0.031(3) 0.038(3) 0.032(4) -0.001(3) -0.001(3) -0.008(2)
C16 0.032(3) 0.051(4) 0.049(5) -0.009(3) 0.015(3) -0.016(3)
C17 0.032(3) 0.051(4) 0.050(5) -0.023(3) 0.006(3) -0.005(3)
C18 0.027(3) 0.043(4) 0.075(6) -0.005(4) 0.002(3) 0.009(3)
C19 0.024(3) 0.028(3) 0.054(5) -0.005(3) 0.005(3) 0.006(2)
C20 0.027(3) 0.021(3) 0.035(4) -0.007(3) 0.004(2) -0.005(2)
C21 0.026(3) 0.031(3) 0.041(4) -0.008(3) 0.012(3) -0.002(2)
C22 0.045(4) 0.026(3) 0.052(4) -0.013(3) 0.018(3) 0.005(3)
C23 0.080(5) 0.029(3) 0.035(4) -0.013(3) 0.016(3) -0.010(3)
C24 0.083(5) 0.032(4) 0.040(5) -0.009(3) -0.012(4) -0.009(3)
C25 0.052(4) 0.029(3) 0.040(4) -0.010(3) -0.004(3) 0.001(3)
C26 0.027(3) 0.023(3) 0.027(4) -0.006(3) 0.002(3) 0.004(2)
C27 0.030(3) 0.025(3) 0.031(4) -0.006(3) -0.008(3) 0.000(2)
C28 0.042(3) 0.027(3) 0.043(4) -0.011(3) 0.002(3) -0.001(3)
C29 0.058(4) 0.032(4) 0.045(5) -0.013(3) -0.002(3) -0.005(3)
C30 0.057(4) 0.032(4) 0.045(5) -0.007(3) -0.023(3) -0.004(3)
C31 0.040(3) 0.022(3) 0.054(5) 0.003(3) -0.017(3) 0.000(2)
C32 0.032(3) 0.025(3) 0.053(5) -0.010(3) 0.000(3) -0.002(2)
C33 0.021(3) 0.022(3) 0.029(3) -0.002(2) 0.005(2) 0.004(2)
C34 0.039(3) 0.043(4) 0.023(3) 0.004(3) -0.002(3) -0.012(3)
C35 0.038(4) 0.037(4) 0.049(5) 0.009(3) 0.002(3) -0.003(3)
C36 0.040(3) 0.027(3) 0.039(4) 0.006(3) 0.007(3) -0.001(3)
C37 0.034(3) 0.017(3) 0.046(4) -0.006(3) 0.008(3) 0.001(2)
C38 0.033(3) 0.022(3) 0.029(4) -0.004(2) 0.006(3) 0.003(2)
C39 0.028(3) 0.020(3) 0.030(4) -0.004(3) 0.006(3) 0.007(2)
C40 0.031(3) 0.029(3) 0.037(4) -0.010(3) -0.010(3) 0.002(2)
C41 0.054(4) 0.032(4) 0.049(5) -0.014(3) -0.009(3) 0.002(3)
C42 0.065(4) 0.034(4) 0.048(5) -0.023(3) -0.005(4) 0.011(3)
C43 0.064(4) 0.037(4) 0.041(5) -0.011(3) 0.017(4) 0.011(3)
C44 0.038(3) 0.040(4) 0.040(4) -0.017(3) 0.010(3) 0.003(3)
C45 0.031(3) 0.021(3) 0.048(4) -0.015(3) 0.020(3) 0.000(2)
C46 0.051(4) 0.029(3) 0.046(4) -0.006(3) 0.019(3) 0.006(3)
C47 0.083(6) 0.034(4) 0.057(5) -0.003(4) 0.037(4) 0.006(3)
C48 0.066(5) 0.027(4) 0.099(6) -0.015(4) 0.052(5) -0.005(3)
C49 0.049(4) 0.036(4) 0.105(6) -0.024(4) 0.029(5) -0.015(3)
C50 0.033(3) 0.034(4) 0.076(5) -0.016(3) 0.016(3) -0.007(3)
C51 0.078(6) 0.033(4) 0.079(7) -0.027(4) 0.027(5) -0.018(4)
C52 0.092(7) 0.033(5) 0.118(9) -0.015(5) -0.011(6) -0.014(4)
C53 0.067(5) 0.045(5) 0.082(7) 0.021(4) -0.033(5) -0.024(4)
C54 0.045(4) 0.033(4) 0.131(9) -0.002(5) -0.005(5) -0.019(3)
C55 0.038(4) 0.046(4) 0.071(6) -0.023(4) 0.030(4) -0.003(3)
C56 0.049(4) 0.051(5) 0.055(6) -0.025(4) 0.013(4) -0.007(3)
C57 0.041(4) 0.030(4) 0.084(7) -0.011(4) 0.013(4) 0.001(3)
C58 0.036(4) 0.028(4) 0.067(6) 0.001(3) -0.007(4) 0.011(3)
C59 0.053(4) 0.030(4) 0.048(5) 0.011(3) 0.012(4) 0.001(3)
C60 0.031(3) 0.039(4) 0.056(5) -0.005(4) 0.019(3) 0.001(3)
C61 0.047(4) 0.046(4) 0.046(5) -0.020(4) 0.009(4) -0.003(3)
C62 0.047(4) 0.045(4) 0.036(5) 0.006(3) -0.007(3) 0.000(3)
C63 0.040(4) 0.029(4) 0.065(6) 0.000(4) -0.009(4) 0.007(3)
C64 0.038(4) 0.027(3) 0.068(6) -0.005(4) -0.012(4) 0.008(3)
C65 0.027(3) 0.041(4) 0.069(6) -0.011(4) 0.001(4) 0.004(3)
C66 0.041(4) 0.036(4) 0.041(5) -0.010(3) 0.000(3) 0.004(3)
C67 0.027(3) 0.033(3) 0.043(5) -0.001(3) 0.004(3) -0.007(3)
C68 0.029(4) 0.057(5) 0.057(6) -0.007(4) 0.008(4) -0.010(3)
C69 0.045(4) 0.057(5) 0.056(6) -0.004(4) -0.011(4) -0.004(3)
C70 0.058(5) 0.061(5) 0.065(6) -0.024(5) -0.010(4) 0.000(4)
C71 0.057(5) 0.065(5) 0.049(5) -0.023(4) 0.000(4) -0.004(4)
C72 0.059(5) 0.061(5) 0.042(5) -0.016(4) 0.009(4) -0.008(4)
O8A 0.075(6) 0.119(8) 0.085(8) -0.014(6) -0.004(6) 0.001(5)
C73A 0.059(7) 0.123(9) 0.079(9) -0.001(7) -0.006(6) 0.015(7)
C74A 0.085(7) 0.124(9) 0.095(9) -0.001(8) -0.007(8) -0.001(7)
C75A 0.075(7) 0.112(8) 0.070(9) -0.021(7) -0.016(6) -0.011(6)
C76A 0.075(7) 0.115(8) 0.067(8) -0.024(7) -0.007(6) -0.011(6)
O8 0.082(9) 0.124(10) 0.089(11) -0.005(9) -0.012(9) 0.004(8)
C73 0.074(9) 0.120(11) 0.088(10) -0.007(9) -0.012(9) 0.003(8)
C74 0.076(9) 0.120(10) 0.080(10) -0.008(8) -0.008(8) 0.005(8)
C75 0.079(9) 0.120(9) 0.074(10) -0.014(9) -0.007(8) -0.002(8)
C76 0.080(8) 0.119(9) 0.080(11) -0.009(9) -0.007(9) 0.001(8)

loop_
_atom_type_symbol
_atom_type_description
_atom_type_scat_dispersion_real
_atom_type_scat_dispersion_imag
_atom_type_scat_source
C C 0.0033 0.0016 'International Tables Vol C Tables 4.2.6.8 and 6.1.1.4'
H H 0.0000 0.0000 'International Tables Vol C Tables 4.2.6.8 and 6.1.1.4'
K K 0.2009 0.2494 'International Tables Vol C Tables 4.2.6.8 and 6.1.1.4'
N N 0.0061 0.0033 'International Tables Vol C Tables 4.2.6.8 and 6.1.1.4'
O O 0.0106 0.0060 'International Tables Vol C Tables 4.2.6.8 and 6.1.1.4'
P P 0.1023 0.0942 'International Tables Vol C Tables 4.2.6.8 and 6.1.1.4'
S S 0.1246 0.1234 'International Tables Vol C Tables 4.2.6.8 and 6.1.1.4'
Y Y -2.7962 3.5667 'International Tables Vol C Tables 4.2.6.8 and 6.1.1.4'

loop_
_exptl_crystal_face_index_h
_exptl_crystal_face_index_k
_exptl_crystal_face_index_l
_exptl_crystal_face_perp_dist
-1 -6 -36 0.3292
12 -7 20 0.3384
0 7 -32 0.3643
-4 -15 15 0.3074
9 14 20 0.2954
1 18 6 0.2148
15 5 21 0.3276
-15 -5 -21 0.3276
-11 -14 -2 0.2852
-6 -17 -12 0.2973
-4 16 -6 0.2803
4 -16 6 0.2803
-16 -4 1 0.3029
0 -16 -20 0.3089
16 4 -1 0.4129
1 6 36 0.3292
0 -7 32 0.3643
-9 -14 -20 0.2954

loop_
_geom_angle_atom_site_label_1
_geom_angle_atom_site_label_2
_geom_angle_atom_site_label_3
_geom_angle
_geom_angle_site_symmetry_1
_geom_angle_site_symmetry_3
_geom_angle_publ_flag
S2 Y1 S1 92.36(5) . . ?
S2 Y1 S3 90.17(5) . . ?
S2 Y1 S4 94.42(5) . . ?
S3 Y1 S1 79.47(5) . . ?
S3 Y1 S4 135.24(5) . . ?
S4 Y1 S1 144.48(5) . . ?
O1 Y1 S1 81.67(10) . . ?
O1 Y1 S2 170.01(12) . . ?
O1 Y1 S3 96.55(11) . . ?
O1 Y1 S4 86.02(10) . . ?
O1 Y1 C1 98.90(15) . . ?
O1 Y1 C26 89.36(17) . . ?
C1 Y1 S1 69.48(12) . . ?
C1 Y1 S2 71.41(11) . . ?
C1 Y1 S3 142.64(11) . . ?
C1 Y1 S4 79.80(12) . . ?
C26 Y1 S1 144.89(14) . . ?
C26 Y1 S2 100.04(13) . . ?
C26 Y1 S3 67.88(14) . . ?
C26 Y1 S4 67.47(14) . . ?
C26 Y1 C1 145.62(17) . . ?
O2 K1 O3 59.07(13) . . ?
O2 K1 O4 97.87(16) . . ?
O2 K1 O5 133.64(16) . . ?
O2 K1 O6 92.58(13) . . ?
O2 K1 O7 115.17(18) . . ?
O2 K1 N1 60.91(14) . . ?
O2 K1 N2 118.56(14) . . ?
O3 K1 O7 89.99(16) . . ?
O3 K1 N1 119.82(14) . . ?
O3 K1 N2 59.78(13) . . ?
O4 K1 O3 124.36(15) . . ?
O4 K1 O7 142.05(15) . . ?
O4 K1 N1 60.48(15) . . ?
O4 K1 N2 120.90(15) . . ?
O5 K1 O3 98.09(14) . . ?
O5 K1 O4 60.11(13) . . ?
O5 K1 O6 130.27(14) . . ?
O5 K1 O7 103.47(15) . . ?
O5 K1 N1 120.27(16) . . ?
O5 K1 N2 61.08(15) . . ?
O6 K1 O3 125.51(15) . . ?
O6 K1 O4 103.34(14) . . ?
O6 K1 O7 59.20(14) . . ?
O6 K1 N1 60.65(15) . . ?
O6 K1 N2 118.33(16) . . ?
O7 K1 N1 119.40(15) . . ?
O7 K1 N2 59.47(15) . . ?
N1 K1 N2 178.60(18) . . ?
P1 S1 Y1 77.53(6) . . ?
P2 S2 Y1 80.57(6) . . ?
P3 S3 Y1 80.34(6) . . ?
P4 S4 Y1 80.40(6) . . ?
C1 P1 S1 114.0(2) . . ?
C1 P1 C2 108.5(2) . . ?
C1 P1 C8 117.6(3) . . ?
C2 P1 S1 106.3(2) . . ?
C2 P1 C8 99.1(3) . . ?
C8 P1 S1 109.7(2) . . ?
C1 P2 S2 114.2(2) . . ?
C1 P2 C14 110.6(3) . . ?
C1 P2 C20 115.1(3) . . ?
C14 P2 S2 106.2(2) . . ?
C14 P2 C20 102.8(2) . . ?
C20 P2 S2 107.0(2) . . ?
C26 P3 S3 107.8(2) . . ?
C26 P3 C27 114.9(3) . . ?
C26 P3 C33 115.4(3) . . ?
C27 P3 S3 108.4(2) . . ?
C27 P3 C33 101.5(3) . . ?
C33 P3 S3 108.53(19) . . ?
C26 P4 S4 107.6(2) . . ?
C26 P4 C39 113.9(3) . . ?
C26 P4 C45 114.8(3) . . ?
C39 P4 S4 109.5(2) . . ?
C45 P4 S4 109.2(3) . . ?
C45 P4 C39 101.6(3) . . ?
C51 O1 Y1 124.9(3) . . ?
C54 O1 Y1 123.3(3) . . ?
C54 O1 C51 109.2(5) . . ?
C56 O2 K1 118.9(4) . . ?
C57 O2 K1 122.1(4) . . ?
C57 O2 C56 111.7(5) . . ?
C58 O3 K1 109.4(4) . . ?
C59 O3 K1 118.1(4) . . ?
C59 O3 C58 112.2(6) . . ?
C62 O4 K1 113.1(4) . . ?
C62 O4 C63 111.1(5) . . ?
C63 O4 K1 113.3(4) . . ?
C64 O5 K1 119.0(3) . . ?
C64 O5 C65 111.9(5) . . ?
C65 O5 K1 120.3(4) . . ?
C68 O6 K1 118.3(4) . . ?
C69 O6 K1 115.4(4) . . ?
C69 O6 C68 111.3(5) . . ?
C70 O7 K1 114.8(5) . . ?
C70 O7 C71 112.1(5) . . ?
C71 O7 K1 113.6(4) . . ?
C55 N1 K1 108.9(4) . . ?
C61 N1 K1 110.1(4) . . ?
C61 N1 C55 109.4(6) . . ?
C61 N1 C67 110.8(5) . . ?
C67 N1 K1 107.6(4) . . ?
C67 N1 C55 109.9(5) . . ?
C60 N2 K1 108.5(4) . . ?
C60 N2 C66 109.7(5) . . ?
C60 N2 C72 111.8(6) . . ?
C66 N2 K1 106.6(4) . . ?
C72 N2 K1 111.8(4) . . ?
C72 N2 C66 108.4(6) . . ?
P1 C1 Y1 92.7(2) . . ?
P2 C1 Y1 93.3(2) . . ?
P2 C1 P1 121.0(3) . . ?
C3 C2 P1 121.9(4) . . ?
C7 C2 P1 119.6(4) . . ?
C7 C2 C3 118.6(5) . . ?
C2 C3 H3 119.7 . . ?
C4 C3 C2 120.6(5) . . ?
C4 C3 H3 119.7 . . ?
C3 C4 H4 119.8 . . ?
C5 C4 C3 120.3(6) . . ?
C5 C4 H4 119.8 . . ?
C4 C5 H5 119.9 . . ?
C4 C5 C6 120.3(6) . . ?
C6 C5 H5 119.9 . . ?
C5 C6 H6 120.2 . . ?
C5 C6 C7 119.7(5) . . ?
C7 C6 H6 120.2 . . ?
C2 C7 H7 119.7 . . ?
C6 C7 C2 120.6(5) . . ?
C6 C7 H7 119.7 . . ?
C9 C8 P1 122.5(6) . . ?
C10 C8 P1 117.3(4) . . ?
C10 C8 C9 120.0(6) . . ?
C8 C9 H9 121.1 . . ?
C8 C9 C11 117.8(7) . . ?
C11 C9 H9 121.1 . . ?
C8 C10 H10 119.6 . . ?
C8 C10 C12 120.8(7) . . ?
C12 C10 H10 119.6 . . ?
C9 C11 H11 119.3 . . ?
C13 C11 C9 121.4(7) . . ?
C13 C11 H11 119.3 . . ?
C10 C12 H12 120.3 . . ?
C13 C12 C10 119.4(9) . . ?
C13 C12 H12 120.3 . . ?
C11 C13 C12 120.6(7) . . ?
C11 C13 H13 119.7 . . ?
C12 C13 H13 119.7 . . ?
C15 C14 P2 120.8(5) . . ?
C19 C14 P2 120.6(4) . . ?
C19 C14 C15 118.5(5) . . ?
C14 C15 H15 120.0 . . ?
C16 C15 C14 119.9(6) . . ?
C16 C15 H15 120.0 . . ?
C15 C16 H16 119.8 . . ?
C17 C16 C15 120.5(6) . . ?
C17 C16 H16 119.8 . . ?
C16 C17 H17 120.0 . . ?
C16 C17 C18 120.0(6) . . ?
C18 C17 H17 120.0 . . ?
C17 C18 H18 119.8 . . ?
C17 C18 C19 120.4(7) . . ?
C19 C18 H18 119.8 . . ?
C14 C19 H19 119.7 . . ?
C18 C19 C14 120.7(6) . . ?
C18 C19 H19 119.7 . . ?
C21 C20 P2 119.5(5) . . ?
C25 C20 P2 121.6(5) . . ?
C25 C20 C21 118.6(6) . . ?
C20 C21 H21 119.7 . . ?
C22 C21 C20 120.6(7) . . ?
C22 C21 H21 119.7 . . ?
C21 C22 H22 120.0 . . ?
C23 C22 C21 120.1(6) . . ?
C23 C22 H22 120.0 . . ?
C22 C23 H23 120.0 . . ?
C22 C23 C24 119.9(7) . . ?
C24 C23 H23 120.0 . . ?
C23 C24 H24 119.9 . . ?
C25 C24 C23 120.2(8) . . ?
C25 C24 H24 119.9 . . ?
C20 C25 C24 120.6(7) . . ?
C20 C25 H25 119.7 . . ?
C24 C25 H25 119.7 . . ?
P3 C26 Y1 102.2(3) . . ?
P3 C26 P4 146.4(4) . . ?
P4 C26 Y1 102.5(3) . . ?
C28 C27 P3 118.8(4) . . ?
C32 C27 P3 123.9(5) . . ?
C32 C27 C28 117.2(6) . . ?
C27 C28 H28 119.2 . . ?
C29 C28 C27 121.7(6) . . ?
C29 C28 H28 119.2 . . ?
C28 C29 H29 120.0 . . ?
C28 C29 C30 120.0(7) . . ?
C30 C29 H29 120.0 . . ?
C29 C30 H30 120.5 . . ?
C31 C30 C29 119.1(6) . . ?
C31 C30 H30 120.5 . . ?
C30 C31 H31 119.8 . . ?
C32 C31 C30 120.3(6) . . ?
C32 C31 H31 119.8 . . ?
C27 C32 H32 119.1 . . ?
C31 C32 C27 121.7(6) . . ?
C31 C32 H32 119.1 . . ?
C34 C33 P3 124.5(4) . . ?
C34 C33 C38 118.4(5) . . ?
C38 C33 P3 117.1(5) . . ?
C33 C34 H34 119.4 . . ?
C33 C34 C35 121.2(6) . . ?
C35 C34 H34 119.4 . . ?
C34 C35 H35 120.2 . . ?
C36 C35 C34 119.7(7) . . ?
C36 C35 H35 120.2 . . ?
C35 C36 H36 120.0 . . ?
C37 C36 C35 120.1(6) . . ?
C37 C36 H36 120.0 . . ?
C36 C37 H37 119.4 . . ?
C36 C37 C38 121.2(6) . . ?
C38 C37 H37 119.4 . . ?
C33 C38 H38 120.3 . . ?
C37 C38 C33 119.4(6) . . ?
C37 C38 H38 120.3 . . ?
C40 C39 P4 119.1(4) . . ?
C40 C39 C44 118.0(6) . . ?
C44 C39 P4 122.8(5) . . ?
C39 C40 H40 119.5 . . ?
C39 C40 C41 121.0(6) . . ?
C41 C40 H40 119.5 . . ?
C40 C41 H41 120.0 . . ?
C42 C41 C40 120.0(6) . . ?
C42 C41 H41 120.0 . . ?
C41 C42 H42 120.3 . . ?
C43 C42 C41 119.3(6) . . ?
C43 C42 H42 120.3 . . ?
C42 C43 H43 119.5 . . ?
C44 C43 C42 121.0(6) . . ?
C44 C43 H43 119.5 . . ?
C39 C44 H44 119.7 . . ?
C43 C44 C39 120.6(6) . . ?
C43 C44 H44 119.7 . . ?
C46 C45 P4 121.1(5) . . ?
C46 C45 C50 118.0(6) . . ?
C50 C45 P4 120.6(6) . . ?
C45 C46 H46 120.0 . . ?
C45 C46 C47 120.0(8) . . ?
C47 C46 H46 120.0 . . ?
C46 C47 H47 119.8 . . ?
C48 C47 C46 120.3(9) . . ?
C48 C47 H47 119.8 . . ?
C47 C48 H48 119.5 . . ?
C49 C48 C47 121.1(8) . . ?
C49 C48 H48 119.5 . . ?
C48 C49 H49 120.4 . . ?
C48 C49 C50 119.3(9) . . ?
C50 C49 H49 120.4 . . ?
C45 C50 C49 121.3(9) . . ?
C45 C50 H50 119.4 . . ?
C49 C50 H50 119.4 . . ?
O1 C51 H51A 110.3 . . ?
O1 C51 H51B 110.3 . . ?
O1 C51 C52 107.0(6) . . ?
H51A C51 H51B 108.6 . . ?
C52 C51 H51A 110.3 . . ?
C52 C51 H51B 110.3 . . ?
C51 C52 H52A 110.4 . . ?
C51 C52 H52B 110.4 . . ?
H52A C52 H52B 108.6 . . ?
C53 C52 C51 106.5(6) . . ?
C53 C52 H52A 110.4 . . ?
C53 C52 H52B 110.4 . . ?
C52 C53 H53A 110.9 . . ?
C52 C53 H53B 110.9 . . ?
C52 C53 C54 104.3(6) . . ?
H53A C53 H53B 108.9 . . ?
C54 C53 H53A 110.9 . . ?
C54 C53 H53B 110.9 . . ?
O1 C54 C53 106.7(6) . . ?
O1 C54 H54A 110.4 . . ?
O1 C54 H54B 110.4 . . ?
C53 C54 H54A 110.4 . . ?
C53 C54 H54B 110.4 . . ?
H54A C54 H54B 108.6 . . ?
N1 C55 H55A 108.7 . . ?
N1 C55 H55B 108.7 . . ?
N1 C55 C56 114.3(5) . . ?
H55A C55 H55B 107.6 . . ?
C56 C55 H55A 108.7 . . ?
C56 C55 H55B 108.7 . . ?
O2 C56 C55 108.1(6) . . ?
O2 C56 H56A 110.1 . . ?
O2 C56 H56B 110.1 . . ?
C55 C56 H56A 110.1 . . ?
C55 C56 H56B 110.1 . . ?
H56A C56 H56B 108.4 . . ?
O2 C57 H57A 110.0 . . ?
O2 C57 H57B 110.0 . . ?
O2 C57 C58 108.5(6) . . ?
H57A C57 H57B 108.4 . . ?
C58 C57 H57A 110.0 . . ?
C58 C57 H57B 110.0 . . ?
O3 C58 C57 108.7(6) . . ?
O3 C58 H58A 110.0 . . ?
O3 C58 H58B 110.0 . . ?
C57 C58 H58A 110.0 . . ?
C57 C58 H58B 110.0 . . ?
H58A C58 H58B 108.3 . . ?
O3 C59 H59A 109.8 . . ?
O3 C59 H59B 109.8 . . ?
O3 C59 C60 109.6(6) . . ?
H59A C59 H59B 108.2 . . ?
C60 C59 H59A 109.8 . . ?
C60 C59 H59B 109.8 . . ?
N2 C60 C59 114.0(5) . . ?
N2 C60 H60A 108.8 . . ?
N2 C60 H60B 108.8 . . ?
C59 C60 H60A 108.8 . . ?
C59 C60 H60B 108.8 . . ?
H60A C60 H60B 107.7 . . ?
N1 C61 H61A 109.0 . . ?
N1 C61 H61B 109.0 . . ?
N1 C61 C62 112.8(6) . . ?
H61A C61 H61B 107.8 . . ?
C62 C61 H61A 109.0 . . ?
C62 C61 H61B 109.0 . . ?
O4 C62 C61 108.1(6) . . ?
O4 C62 H62A 110.1 . . ?
O4 C62 H62B 110.1 . . ?
C61 C62 H62A 110.1 . . ?
C61 C62 H62B 110.1 . . ?
H62A C62 H62B 108.4 . . ?
O4 C63 H63A 109.9 . . ?
O4 C63 H63B 109.9 . . ?
O4 C63 C64 108.9(5) . . ?
H63A C63 H63B 108.3 . . ?
C64 C63 H63A 109.9 . . ?
C64 C63 H63B 109.9 . . ?
O5 C64 C63 110.1(6) . . ?
O5 C64 H64A 109.6 . . ?
O5 C64 H64B 109.6 . . ?
C63 C64 H64A 109.6 . . ?
C63 C64 H64B 109.6 . . ?
H64A C64 H64B 108.2 . . ?
O5 C65 H65A 109.7 . . ?
O5 C65 H65B 109.7 . . ?
O5 C65 C66 110.1(5) . . ?
H65A C65 H65B 108.2 . . ?
C66 C65 H65A 109.7 . . ?
C66 C65 H65B 109.7 . . ?
N2 C66 C65 115.3(6) . . ?
N2 C66 H66A 108.4 . . ?
N2 C66 H66B 108.4 . . ?
C65 C66 H66A 108.4 . . ?
C65 C66 H66B 108.4 . . ?
H66A C66 H66B 107.5 . . ?
N1 C67 H67A 108.7 . . ?
N1 C67 H67B 108.7 . . ?
H67A C67 H67B 107.6 . . ?
C68 C67 N1 114.4(5) . . ?
C68 C67 H67A 108.7 . . ?
C68 C67 H67B 108.7 . . ?
O6 C68 C67 110.7(6) . . ?
O6 C68 H68A 109.5 . . ?
O6 C68 H68B 109.5 . . ?
C67 C68 H68A 109.5 . . ?
C67 C68 H68B 109.5 . . ?
H68A C68 H68B 108.1 . . ?
O6 C69 H69A 110.1 . . ?
O6 C69 H69B 110.1 . . ?
O6 C69 C70 107.9(6) . . ?
H69A C69 H69B 108.4 . . ?
C70 C69 H69A 110.1 . . ?
C70 C69 H69B 110.1 . . ?
O7 C70 C69 109.7(6) . . ?
O7 C70 H70A 109.7 . . ?
O7 C70 H70B 109.7 . . ?
C69 C70 H70A 109.7 . . ?
C69 C70 H70B 109.7 . . ?
H70A C70 H70B 108.2 . . ?
O7 C71 H71A 110.1 . . ?
O7 C71 H71B 110.1 . . ?
O7 C71 C72 108.2(6) . . ?
H71A C71 H71B 108.4 . . ?
C72 C71 H71A 110.1 . . ?
C72 C71 H71B 110.1 . . ?
N2 C72 C71 114.1(7) . . ?
N2 C72 H72A 108.7 . . ?
N2 C72 H72B 108.7 . . ?
C71 C72 H72A 108.7 . . ?
C71 C72 H72B 108.7 . . ?
H72A C72 H72B 107.6 . . ?
C73A O8A C76A 107.8(14) . . ?
O8A C73A H73A 110.5 . . ?
O8A C73A H73B 110.5 . . ?
O8A C73A C74A 106.1(13) . . ?
H73A C73A H73B 108.7 . . ?
C74A C73A H73A 110.5 . . ?
C74A C73A H73B 110.5 . . ?
C73A C74A H74A 111.4 . . ?
C73A C74A H74B 111.4 . . ?
C73A C74A C75A 101.7(13) . . ?
H74A C74A H74B 109.3 . . ?
C75A C74A H74A 111.4 . . ?
C75A C74A H74B 111.4 . . ?
C74A C75A H75A 110.9 . . ?
C74A C75A H75B 110.9 . . ?
H75A C75A H75B 108.9 . . ?
C76A C75A C74A 104.4(15) . . ?
C76A C75A H75A 110.9 . . ?
C76A C75A H75B 110.9 . . ?
O8A C76A C75A 107.5(14) . . ?
O8A C76A H76A 110.2 . . ?
O8A C76A H76B 110.2 . . ?
C75A C76A H76A 110.2 . . ?
C75A C76A H76B 110.2 . . ?
H76A C76A H76B 108.5 . . ?
C76 O8 C73 103(3) . . ?
O8 C73 H73C 107.8 . . ?
O8 C73 H73D 107.8 . . ?
O8 C73 C74 118(3) . . ?
H73C C73 H73D 107.1 . . ?
C74 C73 H73C 107.8 . . ?
C74 C73 H73D 107.8 . . ?
C73 C74 H74C 113.1 . . ?
C73 C74 H74D 113.1 . . ?
C73 C74 C75 93(3) . . ?
H74C C74 H74D 110.4 . . ?
C75 C74 H74C 113.1 . . ?
C75 C74 H74D 113.1 . . ?
C74 C75 H75C 109.4 . . ?
C74 C75 H75D 109.4 . . ?
H75C C75 H75D 108.0 . . ?
C76 C75 C74 111(3) . . ?
C76 C75 H75C 109.4 . . ?
C76 C75 H75D 109.4 . . ?
O8 C76 C75 104(4) . . ?
O8 C76 H76C 111.0 . . ?
O8 C76 H76D 111.0 . . ?
C75 C76 H76C 111.0 . . ?
C75 C76 H76D 111.0 . . ?
H76C C76 H76D 109.0 . . ?

loop_
_geom_bond_atom_site_label_1
_geom_bond_atom_site_label_2
_geom_bond_distance
_geom_bond_site_symmetry_2
_geom_bond_publ_flag
Y1 S1 2.8874(16) . ?
Y1 S2 2.7713(14) . ?
Y1 S3 2.8621(17) . ?
Y1 S4 2.8729(15) . ?
Y1 O1 2.403(4) . ?
Y1 C1 2.589(6) . ?
Y1 C26 2.428(6) . ?
K1 O2 2.735(4) . ?
K1 O3 2.867(5) . ?
K1 O4 2.858(5) . ?
K1 O5 2.743(4) . ?
K1 O6 2.805(4) . ?
K1 O7 2.872(6) . ?
K1 N1 3.000(5) . ?
K1 N2 3.018(5) . ?
S1 P1 2.040(2) . ?
S2 P2 2.049(2) . ?
S3 P3 2.019(2) . ?
S4 P4 2.012(3) . ?
P1 C1 1.685(5) . ?
P1 C2 1.818(6) . ?
P1 C8 1.837(6) . ?
P2 C1 1.675(5) . ?
P2 C14 1.820(5) . ?
P2 C20 1.836(6) . ?
P3 C26 1.654(6) . ?
P3 C27 1.825(6) . ?
P3 C33 1.833(6) . ?
P4 C26 1.656(6) . ?
P4 C39 1.836(6) . ?
P4 C45 1.825(6) . ?
O1 C51 1.436(8) . ?
O1 C54 1.416(8) . ?
O2 C56 1.431(9) . ?
O2 C57 1.391(8) . ?
O3 C58 1.418(7) . ?
O3 C59 1.413(8) . ?
O4 C62 1.427(8) . ?
O4 C63 1.432(7) . ?
O5 C64 1.410(9) . ?
O5 C65 1.423(8) . ?
O6 C68 1.418(8) . ?
O6 C69 1.410(9) . ?
O7 C70 1.397(9) . ?
O7 C71 1.441(8) . ?
N1 C55 1.480(8) . ?
N1 C61 1.462(10) . ?
N1 C67 1.477(8) . ?
N2 C60 1.455(8) . ?
N2 C66 1.475(8) . ?
N2 C72 1.457(10) . ?
C2 C3 1.391(8) . ?
C2 C7 1.390(7) . ?
C3 H3 0.9500 . ?
C3 C4 1.375(8) . ?
C4 H4 0.9500 . ?
C4 C5 1.375(8) . ?
C5 H5 0.9500 . ?
C5 C6 1.376(9) . ?
C6 H6 0.9500 . ?
C6 C7 1.388(8) . ?
C7 H7 0.9500 . ?
C8 C9 1.401(8) . ?
C8 C10 1.379(10) . ?
C9 H9 0.9500 . ?
C9 C11 1.412(10) . ?
C10 H10 0.9500 . ?
C10 C12 1.400(10) . ?
C11 H11 0.9500 . ?
C11 C13 1.366(12) . ?
C12 H12 0.9500 . ?
C12 C13 1.369(11) . ?
C13 H13 0.9500 . ?
C14 C15 1.402(8) . ?
C14 C19 1.384(9) . ?
C15 H15 0.9500 . ?
C15 C16 1.395(9) . ?
C16 H16 0.9500 . ?
C16 C17 1.365(11) . ?
C17 H17 0.9500 . ?
C17 C18 1.378(10) . ?
C18 H18 0.9500 . ?
C18 C19 1.384(8) . ?
C19 H19 0.9500 . ?
C20 C21 1.391(8) . ?
C20 C25 1.381(10) . ?
C21 H21 0.9500 . ?
C21 C22 1.389(9) . ?
C22 H22 0.9500 . ?
C22 C23 1.364(11) . ?
C23 H23 0.9500 . ?
C23 C24 1.382(11) . ?
C24 H24 0.9500 . ?
C24 C25 1.381(9) . ?
C25 H25 0.9500 . ?
C27 C28 1.411(8) . ?
C27 C32 1.392(8) . ?
C28 H28 0.9500 . ?
C28 C29 1.367(10) . ?
C29 H29 0.9500 . ?
C29 C30 1.399(10) . ?
C30 H30 0.9500 . ?
C30 C31 1.393(10) . ?
C31 H31 0.9500 . ?
C31 C32 1.373(10) . ?
C32 H32 0.9500 . ?
C33 C34 1.380(9) . ?
C33 C38 1.419(8) . ?
C34 H34 0.9500 . ?
C34 C35 1.405(9) . ?
C35 H35 0.9500 . ?
C35 C36 1.377(10) . ?
C36 H36 0.9500 . ?
C36 C37 1.371(10) . ?
C37 H37 0.9500 . ?
C37 C38 1.393(8) . ?
C38 H38 0.9500 . ?
C39 C40 1.385(8) . ?
C39 C44 1.404(8) . ?
C40 H40 0.9500 . ?
C40 C41 1.392(9) . ?
C41 H41 0.9500 . ?
C41 C42 1.382(10) . ?
C42 H42 0.9500 . ?
C42 C43 1.380(10) . ?
C43 H43 0.9500 . ?
C43 C44 1.372(9) . ?
C44 H44 0.9500 . ?
C45 C46 1.385(10) . ?
C45 C50 1.389(10) . ?
C46 H46 0.9500 . ?
C46 C47 1.390(10) . ?
C47 H47 0.9500 . ?
C47 C48 1.367(13) . ?
C48 H48 0.9500 . ?
C48 C49 1.346(14) . ?
C49 H49 0.9500 . ?
C49 C50 1.393(10) . ?
C50 H50 0.9500 . ?
C51 H51A 0.9900 . ?
C51 H51B 0.9900 . ?
C51 C52 1.507(7) . ?
C52 H52A 0.9900 . ?
C52 H52B 0.9900 . ?
C52 C53 1.494(8) . ?
C53 H53A 0.9900 . ?
C53 H53B 0.9900 . ?
C53 C54 1.514(7) . ?
C54 H54A 0.9900 . ?
C54 H54B 0.9900 . ?
C55 H55A 0.9900 . ?
C55 H55B 0.9900 . ?
C55 C56 1.511(9) . ?
C56 H56A 0.9900 . ?
C56 H56B 0.9900 . ?
C57 H57A 0.9900 . ?
C57 H57B 0.9900 . ?
C57 C58 1.507(8) . ?
C58 H58A 0.9900 . ?
C58 H58B 0.9900 . ?
C59 H59A 0.9900 . ?
C59 H59B 0.9900 . ?
C59 C60 1.497(9) . ?
C60 H60A 0.9900 . ?
C60 H60B 0.9900 . ?
C61 H61A 0.9900 . ?
C61 H61B 0.9900 . ?
C61 C62 1.518(10) . ?
C62 H62A 0.9900 . ?
C62 H62B 0.9900 . ?
C63 H63A 0.9900 . ?
C63 H63B 0.9900 . ?
C63 C64 1.510(7) . ?
C64 H64A 0.9900 . ?
C64 H64B 0.9900 . ?
C65 H65A 0.9900 . ?
C65 H65B 0.9900 . ?
C65 C66 1.479(11) . ?
C66 H66A 0.9900 . ?
C66 H66B 0.9900 . ?
C67 H67A 0.9900 . ?
C67 H67B 0.9900 . ?
C67 C68 1.465(10) . ?
C68 H68A 0.9900 . ?
C68 H68B 0.9900 . ?
C69 H69A 0.9900 . ?
C69 H69B 0.9900 . ?
C69 C70 1.505(7) . ?
C70 H70A 0.9900 . ?
C70 H70B 0.9900 . ?
C71 H71A 0.9900 . ?
C71 H71B 0.9900 . ?
C71 C72 1.501(10) . ?
C72 H72A 0.9900 . ?
C72 H72B 0.9900 . ?
O8A C73A 1.436(15) . ?
O8A C76A 1.451(17) . ?
C73A H73A 0.9900 . ?
C73A H73B 0.9900 . ?
C73A C74A 1.531(10) . ?
C74A H74A 0.9900 . ?
C74A H74B 0.9900 . ?
C74A C75A 1.546(10) . ?
C75A H75A 0.9900 . ?
C75A H75B 0.9900 . ?
C75A C76A 1.540(10) . ?
C76A H76A 0.9900 . ?
C76A H76B 0.9900 . ?
O8 C73 1.477(19) . ?
O8 C76 1.45(2) . ?
C73 H73C 0.9900 . ?
C73 H73D 0.9900 . ?
C73 C74 1.548(10) . ?
C74 H74C 0.9900 . ?
C74 H74D 0.9900 . ?
C74 C75 1.549(10) . ?
C75 H75C 0.9900 . ?
C75 H75D 0.9900 . ?
C75 C76 1.546(10) . ?
C76 H76C 0.9900 . ?
C76 H76D 0.9900 . ?

loop_
_exptl_oxdiff_crystal_face_indexfrac_h
_exptl_oxdiff_crystal_face_indexfrac_k
_exptl_oxdiff_crystal_face_indexfrac_l
_exptl_oxdiff_crystal_face_x
_exptl_oxdiff_crystal_face_y
_exptl_oxdiff_crystal_face_z
-1.0011 -6.0055 -36.0161 0.8436 0.1755 -0.5004
12.0074 -7.0033 20.0151 -0.7519 0.6109 -0.2820
-0.0026 7.0013 -32.0192 0.6763 -0.5405 -0.5348
-3.9986 -15.0062 15.0130 -0.1579 0.8829 0.5007
9.0026 14.0077 20.0062 -0.7494 -0.6213 -0.1999
0.9977 18.0095 5.9960 -0.2309 -0.9934 -0.0202
15.0068 5.0026 21.0113 -0.9058 -0.0406 -0.4649
-15.0068 -5.0026 -21.0113 0.9058 0.0406 0.4649
-11.0026 -14.0062 -1.9973 0.4101 0.6796 0.5911
-6.0004 -17.0089 -12.0003 0.5003 0.8587 0.1817
-4.0047 16.0081 -6.0102 0.1823 -0.9827 0.0562
4.0047 -16.0081 6.0102 -0.1823 0.9827 -0.0562
-16.0064 -4.0004 0.9993 0.4463 0.0694 0.8641
0.0018 -16.0096 -20.0037 0.5026 0.8279 -0.2621
16.0064 4.0004 -0.9993 -0.4463 -0.0694 -0.8641
1.0011 6.0055 36.0161 -0.8436 -0.1755 0.5004
0.0026 -7.0013 32.0192 -0.6763 0.5405 0.5348
-9.0026 -14.0077 -20.0062 0.7494 0.6213 0.1999
